data_7055100
loop_
_publ_author_name
'Smirnov, Andrey S.'
'Yandanova, Ekaterina S.'
'Bokach, Nadezhda A.'
'Starova, Galina L.'
'Gurzhiy, Vladislav V.'
'Avdontceva, Margarita S.'
'Zolotarev, Andrey A.'
'Kukushkin, Vadim Yu.'

_publ_section_title
;
 Zinc(ii)-mediated generation of 5-amino substituted
 2,3-dihydro-1,2,4-oxadiazoles and their further ZnII-catalyzed and
 O2-involving transformations
;
_journal_issue 12
_journal_name_full 'New J. Chem.'
_journal_page_first 9330
_journal_paper_doi 10.1039/C5NJ02061A
_journal_volume 39
_journal_year 2015
_chemical_formula_moiety 'C32 H24 Br N3 O'
_chemical_formula_sum 'C32 H24 Br N3 O'
_chemical_formula_weight 546.45
_chemical_name_systematic
;
 ? 
;
_space_group_crystal_system triclinic
_space_group_IT_number 2
_space_group_name_Hall '-P 1'
_space_group_name_H-M_alt 'P -1'
_symmetry_space_group_name_Hall '-P 1'
_symmetry_space_group_name_H-M 'P -1'
_atom_sites_solution_hydrogens geom
_atom_sites_solution_primary direct
_atom_sites_solution_secondary difmap
_audit_creation_date 2014-06-27
_audit_creation_method
;
  Olex2 1.2-ac2
  (compiled 2012.03.27 svn.r2268, GUI svn.r4156)
;
_audit_update_record
;
2015-06-26 deposited with the CCDC.
2015-09-09 downloaded from the CCDC.
;
_cell_angle_alpha 92.583(4)
_cell_angle_beta 92.986(4)
_cell_angle_gamma 104.621(4)
_cell_formula_units_Z 2
_cell_length_a 8.8129(4)
_cell_length_b 9.0613(5)
_cell_length_c 16.1691(7)
_cell_measurement_reflns_used 4977
_cell_measurement_temperature 100(2)
_cell_measurement_theta_max 76.0140
_cell_measurement_theta_min 5.0560
_cell_volume 1245.43(11)
_computing_cell_refinement
;
CrysAlisPro, Agilent Technologies,
Version 1.171.36.32 (release 02-08-2013 CrysAlis171 .NET)
(compiled Aug  2 2013,16:46:58)
;
_computing_data_collection
;
CrysAlisPro, Agilent Technologies,
Version 1.171.36.32 (release 02-08-2013 CrysAlis171 .NET)
(compiled Aug  2 2013,16:46:58)
;
_computing_data_reduction
;
CrysAlisPro, Agilent Technologies,
Version 1.171.36.32 (release 02-08-2013 CrysAlis171 .NET)
(compiled Aug  2 2013,16:46:58)
;
_computing_molecular_graphics
;
O. V. Dolomanov, L. J. Bourhis, R. J. Gildea, J. A. K. Howard and H. Puschmann,
OLEX2: a complete structure solution, refinement and analysis program.
J. Appl. Cryst. (2009). 42, 339-341.
;
_computing_publication_material
;
O. V. Dolomanov, L. J. Bourhis, R. J. Gildea, J. A. K. Howard and H. Puschmann,
OLEX2: a complete structure solution, refinement and analysis program.
J. Appl. Cryst. (2009). 42, 339-341.
;
_computing_structure_refinement
;
SHELXL, G.M. Sheldrick, Acta Cryst.
(2008). A64, 112-122
;
_computing_structure_solution
;
SHELXS, G.M. Sheldrick, Acta Cryst.
(2008). A64, 112-122
;
_diffrn_ambient_temperature 100(2)
_diffrn_detector_area_resol_mean 10.3829
_diffrn_measured_fraction_theta_full 0.9689
_diffrn_measured_fraction_theta_max 0.9689
_diffrn_measurement_details
;
  1 omega -104.00  -33.00   1.0000    1.0000
omega____ theta____ kappa____ phi______ frames
    -      -40.3787  -57.0000   30.0000 71

  2 omega  -74.00   37.00   1.0000    1.0000
omega____ theta____ kappa____ phi______ frames
    -      -40.3787   77.0000  150.0000 111

  3 omega    7.00   36.00   1.0000    1.0000
omega____ theta____ kappa____ phi______ frames
    -      -40.3787   38.0000   90.0000 29

  4 omega -112.00  -11.00   1.0000    1.0000
omega____ theta____ kappa____ phi______ frames
    -      -40.3787  -57.0000  -60.0000 101

  5 omega    4.00   82.00   1.0000    1.0000
omega____ theta____ kappa____ phi______ frames
    -       40.3787  -99.0000 -120.0000 78

  6 omega   64.00   90.00   1.0000    2.0000
omega____ theta____ kappa____ phi______ frames
    -      113.0000   15.0000  -60.0000 26

  7 omega   87.00  149.00   1.0000    2.0000
omega____ theta____ kappa____ phi______ frames
    -      113.0000  -15.0000   60.0000 62

  8 omega   77.00  103.00   1.0000    2.0000
omega____ theta____ kappa____ phi______ frames
    -      113.0000  -20.0000 -113.6517 26

  9 omega   42.00   92.00   1.0000    2.0000
omega____ theta____ kappa____ phi______ frames
    -      113.0000  -45.0000  150.0000 50

 10 omega  133.00  159.00   1.0000    2.0000
omega____ theta____ kappa____ phi______ frames
    -      113.0000   77.0000   60.0000 26

 11 omega   79.00  105.00   1.0000    2.0000
omega____ theta____ kappa____ phi______ frames
    -      113.0000  -95.0000  -30.0000 26

 12 omega   86.00  114.00   1.0000    2.0000
omega____ theta____ kappa____ phi______ frames
    -      113.0000 -112.0000  150.0000 28

 13 omega  151.00  177.00   1.0000    2.0000
omega____ theta____ kappa____ phi______ frames
    -      113.0000   15.0000  -60.0000 26

 14 omega   55.00   90.00   1.0000    2.0000
omega____ theta____ kappa____ phi______ frames
    -      113.0000  -30.0000   30.0000 35

 15 omega   52.00   78.00   1.0000    2.0000
omega____ theta____ kappa____ phi______ frames
    -      113.0000  -15.0000   60.0000 26

 16 omega   87.00  112.00   1.0000    2.0000
omega____ theta____ kappa____ phi______ frames
    -      113.0000   30.0000  -90.0000 25

 17 omega  116.00  149.00   1.0000    2.0000
omega____ theta____ kappa____ phi______ frames
    -      113.0000  178.0000  150.0000 33

 18 omega   87.00  113.00   1.0000    2.0000
omega____ theta____ kappa____ phi______ frames
    -      113.0000 -112.0000   60.0000 26

 19 omega  140.00  177.00   1.0000    2.0000
omega____ theta____ kappa____ phi______ frames
    -      113.0000   30.0000  -90.0000 37

 20 omega   65.00  146.00   1.0000    2.0000
omega____ theta____ kappa____ phi______ frames
    -      113.0000  -77.0000 -180.0000 81

 21 omega  105.00  130.00   1.0000    2.0000
omega____ theta____ kappa____ phi______ frames
    -      113.0000  112.0000   30.0000 25

 22 omega  153.00  178.00   1.0000    2.0000
omega____ theta____ kappa____ phi______ frames
    -      113.0000  112.0000   30.0000 25

 23 omega   84.00  169.00   1.0000    2.0000
omega____ theta____ kappa____ phi______ frames
    -      113.0000   61.0000  150.0000 85

 24 omega  116.00  142.00   1.0000    2.0000
omega____ theta____ kappa____ phi______ frames
    -      113.0000  178.0000  120.0000 26

 25 omega   35.00   83.00   1.0000    2.0000
omega____ theta____ kappa____ phi______ frames
    -      113.0000  -30.0000  -30.0000 48

 26 omega   39.00   98.00   1.0000    2.0000
omega____ theta____ kappa____ phi______ frames
    -      113.0000  -45.0000  -90.0000 59

 27 omega   29.00   88.00   1.0000    2.0000
omega____ theta____ kappa____ phi______ frames
    -      113.0000  -95.0000   90.0000 59

 28 omega  118.00  143.00   1.0000    2.0000
omega____ theta____ kappa____ phi______ frames
    -      113.0000  178.0000  -60.0000 25

 29 omega   35.00   68.00   1.0000    2.0000
omega____ theta____ kappa____ phi______ frames
    -      113.0000 -112.0000   90.0000 33

 30 omega   73.00  101.00   1.0000    2.0000
omega____ theta____ kappa____ phi______ frames
    -      113.0000  178.0000  -60.0000 28

 31 omega   37.00   84.00   1.0000    2.0000
omega____ theta____ kappa____ phi______ frames
    -      113.0000  -95.0000   60.0000 47

 32 omega   67.00   95.00   1.0000    2.0000
omega____ theta____ kappa____ phi______ frames
    -      113.0000  -59.0000  -56.0000 28

 33 omega  131.00  156.00   1.0000    2.0000
omega____ theta____ kappa____ phi______ frames
    -      113.0000  -20.0000 -113.6517 25

 34 omega   60.00   99.00   1.0000    2.0000
omega____ theta____ kappa____ phi______ frames
    -      113.0000  178.0000  150.0000 39

 35 omega   50.00  144.00   1.0000    2.0000
omega____ theta____ kappa____ phi______ frames
    -      113.0000  -64.0000   61.9156 94

 36 omega   88.00  111.00   1.0000    2.0000
omega____ theta____ kappa____ phi______ frames
    -      113.0000   45.0000  -90.0000 23
;
_diffrn_measurement_device_type 'SuperNova, Dual, Cu at zero, Atlas'
_diffrn_measurement_method '\w scans'
_diffrn_orient_matrix_UB_11 0.1073576000
_diffrn_orient_matrix_UB_12 -0.0417653000
_diffrn_orient_matrix_UB_13 -0.0644804000
_diffrn_orient_matrix_UB_21 0.0630790000
_diffrn_orient_matrix_UB_22 0.1704037000
_diffrn_orient_matrix_UB_23 -0.0156126000
_diffrn_orient_matrix_UB_31 0.1314315000
_diffrn_orient_matrix_UB_32 0.0142573000
_diffrn_orient_matrix_UB_33 0.0688067000
_diffrn_radiation_monochromator mirror
_diffrn_radiation_type 'Cu K\a'
_diffrn_radiation_wavelength 1.5418
_diffrn_reflns_av_R_equivalents 0.0328
_diffrn_reflns_av_unetI/netI 0.0392
_diffrn_reflns_limit_h_max 10
_diffrn_reflns_limit_h_min -8
_diffrn_reflns_limit_k_max 11
_diffrn_reflns_limit_k_min -11
_diffrn_reflns_limit_l_max 19
_diffrn_reflns_limit_l_min -18
_diffrn_reflns_number 11464
_diffrn_reflns_theta_full 72.50
_diffrn_reflns_theta_max 72.50
_diffrn_reflns_theta_min 5.05
_diffrn_source 'SuperNova (Cu) X-ray Source'
_exptl_absorpt_coefficient_mu 2.492
_exptl_absorpt_correction_T_max 1.00000
_exptl_absorpt_correction_T_min 0.85802
_exptl_absorpt_correction_type multi-scan
_exptl_absorpt_process_details
;
CrysAlisPro, Agilent Technologies,
Version 1.171.36.32 (release 02-08-2013 CrysAlis171 .NET)
(compiled Aug  2 2013,16:46:58)
Empirical absorption correction using spherical harmonics,
 implemented in SCALE3 ABSPACK scaling algorithm.
;
_exptl_crystal_colour colorless
_exptl_crystal_density_diffrn 1.457
_exptl_crystal_density_method 'not measured'
_exptl_crystal_description tables
_exptl_crystal_F_000 560
_exptl_crystal_size_max 0.22
_exptl_crystal_size_mid 0.18
_exptl_crystal_size_min 0.12
_refine_diff_density_max 0.929
_refine_diff_density_min -0.356
_refine_diff_density_rms 0.065
_refine_ls_extinction_method none
_refine_ls_goodness_of_fit_ref 1.032
_refine_ls_hydrogen_treatment constr
_refine_ls_matrix_type full
_refine_ls_number_parameters 334
_refine_ls_number_reflns 4826
_refine_ls_number_restraints 0
_refine_ls_restrained_S_all 1.032
_refine_ls_R_factor_all 0.0433
_refine_ls_R_factor_gt 0.0346
_refine_ls_shift/su_max 0.002
_refine_ls_shift/su_mean 0.000
_refine_ls_structure_factor_coef Fsqd
_refine_ls_weighting_details 'calc w=1/[\s^2^(Fo^2^)+(0.0466P)^2^+0.5339P] where P=(Fo^2^+2Fc^2^)/3'
_refine_ls_weighting_scheme calc
_refine_ls_wR_factor_gt 0.0835
_refine_ls_wR_factor_ref 0.0895
_reflns_number_gt 4211
_reflns_number_total 4826
_reflns_threshold_expression >2sigma(I)
_cod_data_source_file c5nj02061a3.cif
_cod_data_source_block sas169
_cod_depositor_comments 'Adding full bibliography for 7055098--7055106.cif.'
_cod_original_cell_volume 1245.42(10)
_cod_database_code 7055100
_chemical_oxdiff_formula 'C32 H24 br1 n3 o1'
_reflns_odcompleteness_completeness 92.25
_reflns_odcompleteness_iscentric 1
_reflns_odcompleteness_theta 80.95

loop_
_space_group_symop_id
_space_group_symop_operation_xyz
1 'x, y, z'
2 '-x, -y, -z'

loop_
_atom_site_label
_atom_site_type_symbol
_atom_site_fract_x
_atom_site_fract_y
_atom_site_fract_z
_atom_site_U_iso_or_equiv
_atom_site_adp_type
_atom_site_occupancy
_atom_site_symmetry_multiplicity
_atom_site_calc_flag
_atom_site_refinement_flags
Br1 Br 0.12607(3) 0.61622(3) 0.631925(14) 0.02792(9) Uani 1 1 d .
O1 O -0.01527(18) 0.22742(18) 0.14923(9) 0.0237(3) Uani 1 1 d .
N1 N 0.1573(2) 0.3707(2) 0.25102(11) 0.0211(4) Uani 1 1 d .
N3 N 0.1270(2) 0.1062(2) 0.23252(11) 0.0219(4) Uani 1 1 d .
N2 N 0.3633(2) 0.5808(2) 0.28680(11) 0.0225(4) Uani 1 1 d .
C16 C 0.2062(3) 0.6101(3) 0.52538(13) 0.0228(4) Uani 1 1 d .
C21 C 0.6538(3) 0.9754(3) 0.19497(17) 0.0330(5) Uani 1 1 d .
H21 H 0.7191 1.0614 0.1746 0.040 Uiso 1 1 calc R
C30 C -0.0166(3) -0.3123(3) 0.18179(16) 0.0287(5) Uani 1 1 d .
H30 H -0.0524 -0.4012 0.2092 0.034 Uiso 1 1 calc R
C1 C 0.2926(3) 0.4521(2) 0.23518(13) 0.0207(4) Uani 1 1 d .
C19 C 0.4180(3) 0.7690(3) 0.18079(14) 0.0250(4) Uani 1 1 d .
H19 H 0.3245 0.7192 0.1511 0.030 Uiso 1 1 calc R
C26 C 0.3796(3) 0.1174(3) 0.46246(14) 0.0257(5) Uani 1 1 d .
H26 H 0.4355 0.1202 0.5131 0.031 Uiso 1 1 calc R
C24 C 0.1379(3) 0.1131(2) 0.38457(14) 0.0231(4) Uani 1 1 d .
H24 H 0.0322 0.1129 0.3831 0.028 Uiso 1 1 calc R
C8 C 0.3897(3) 0.4139(2) 0.16835(14) 0.0219(4) Uani 1 1 d .
C17 C 0.2748(3) 0.4939(3) 0.50333(14) 0.0238(4) Uani 1 1 d .
H17 H 0.2856 0.4221 0.5410 0.029 Uiso 1 1 calc R
C12 C 0.4139(3) 0.3213(3) 0.02858(15) 0.0304(5) Uani 1 1 d .
H12 H 0.3715 0.2931 -0.0254 0.036 Uiso 1 1 calc R
C9 C 0.5438(3) 0.4095(3) 0.18945(15) 0.0253(4) Uani 1 1 d .
H9 H 0.5877 0.4407 0.2429 0.030 Uiso 1 1 calc R
C7 C 0.3100(2) 0.5932(3) 0.36859(13) 0.0214(4) Uani 1 1 d .
C10 C 0.6323(3) 0.3586(3) 0.13096(16) 0.0292(5) Uani 1 1 d .
H10 H 0.7346 0.3542 0.1454 0.035 Uiso 1 1 calc R
C23 C 0.5985(3) 0.7919(3) 0.30034(16) 0.0278(5) Uani 1 1 d .
H23 H 0.6267 0.7566 0.3505 0.033 Uiso 1 1 calc R
C11 C 0.5667(3) 0.3144(3) 0.05078(16) 0.0310(5) Uani 1 1 d .
H11 H 0.6254 0.2799 0.0116 0.037 Uiso 1 1 calc R
C13 C 0.3252(3) 0.3705(3) 0.08747(14) 0.0255(5) Uani 1 1 d .
H13 H 0.2228 0.3745 0.0730 0.031 Uiso 1 1 calc R
C6 C 0.4604(3) 0.7141(3) 0.25495(14) 0.0223(4) Uani 1 1 d .
C18 C 0.3272(3) 0.4860(3) 0.42424(14) 0.0238(4) Uani 1 1 d .
H18 H 0.3739 0.4087 0.4086 0.029 Uiso 1 1 calc R
C27 C 0.4540(3) 0.1157(2) 0.38895(15) 0.0245(4) Uani 1 1 d .
H27 H 0.5600 0.1170 0.3905 0.029 Uiso 1 1 calc R
C2 C 0.0855(2) 0.2338(3) 0.20534(13) 0.0212(4) Uani 1 1 d .
C25 C 0.2216(3) 0.1149(3) 0.45994(14) 0.0255(5) Uani 1 1 d .
H25 H 0.1712 0.1144 0.5091 0.031 Uiso 1 1 calc R
C20 C 0.5153(3) 0.8985(3) 0.15088(15) 0.0301(5) Uani 1 1 d .
H20 H 0.4872 0.9338 0.1007 0.036 Uiso 1 1 calc R
C15 C 0.1913(3) 0.7196(3) 0.47113(14) 0.0248(4) Uani 1 1 d .
H15 H 0.1459 0.7977 0.4872 0.030 Uiso 1 1 calc R
C22 C 0.6935(3) 0.9219(3) 0.27034(18) 0.0335(6) Uani 1 1 d .
H22 H 0.7851 0.9741 0.3010 0.040 Uiso 1 1 calc R
C29 C 0.0229(3) -0.1711(3) 0.22613(14) 0.0247(4) Uani 1 1 d .
H29 H 0.0113 -0.1657 0.2829 0.030 Uiso 1 1 calc R
C14 C 0.2451(3) 0.7117(3) 0.39219(14) 0.0228(4) Uani 1 1 d .
H14 H 0.2375 0.7857 0.3553 0.027 Uiso 1 1 calc R
C31 C -0.0027(3) -0.3205(3) 0.09691(16) 0.0307(5) Uani 1 1 d .
H31 H -0.0310 -0.4146 0.0672 0.037 Uiso 1 1 calc R
C33 C 0.0959(3) -0.0467(3) 0.10059(14) 0.0260(5) Uani 1 1 d .
H33 H 0.1351 0.0418 0.0733 0.031 Uiso 1 1 calc R
C32 C 0.0534(3) -0.1879(3) 0.05636(15) 0.0289(5) Uani 1 1 d .
H32 H 0.0627 -0.1934 -0.0007 0.035 Uiso 1 1 calc R
C5 C 0.0796(3) -0.0382(3) 0.18557(14) 0.0223(4) Uani 1 1 d .
C28 C 0.3714(3) 0.1121(2) 0.31310(14) 0.0229(4) Uani 1 1 d .
H28 H 0.4214 0.1100 0.2640 0.027 Uiso 1 1 calc R
C4 C 0.2141(3) 0.1116(2) 0.31105(13) 0.0214(4) Uani 1 1 d .

loop_
_atom_site_aniso_label
_atom_site_aniso_U_11
_atom_site_aniso_U_22
_atom_site_aniso_U_33
_atom_site_aniso_U_23
_atom_site_aniso_U_13
_atom_site_aniso_U_12
Br1 0.03449(14) 0.02876(14) 0.02153(13) 0.00006(8) 0.00623(9) 0.00933(9)
O1 0.0252(7) 0.0248(8) 0.0210(8) -0.0006(6) -0.0033(6) 0.0076(6)
N1 0.0257(9) 0.0200(9) 0.0185(8) -0.0004(7) 0.0004(7) 0.0083(7)
N3 0.0274(9) 0.0211(9) 0.0177(9) -0.0014(7) -0.0028(7) 0.0082(7)
N2 0.0286(9) 0.0200(9) 0.0180(9) -0.0010(7) 0.0008(7) 0.0053(7)
C16 0.0246(10) 0.0262(11) 0.0161(10) -0.0031(8) -0.0008(8) 0.0045(8)
C21 0.0329(12) 0.0224(11) 0.0435(15) 0.0003(10) 0.0145(11) 0.0046(9)
C30 0.0308(11) 0.0221(11) 0.0315(12) 0.0001(9) -0.0029(9) 0.0049(9)
C1 0.0262(10) 0.0185(10) 0.0182(10) 0.0007(8) -0.0013(8) 0.0079(8)
C19 0.0295(11) 0.0237(11) 0.0219(11) -0.0005(8) 0.0033(9) 0.0068(9)
C26 0.0359(12) 0.0197(10) 0.0221(11) -0.0009(8) -0.0053(9) 0.0098(9)
C24 0.0257(10) 0.0210(10) 0.0233(11) -0.0001(8) 0.0009(8) 0.0075(8)
C8 0.0270(10) 0.0175(10) 0.0213(10) 0.0001(8) 0.0027(8) 0.0057(8)
C17 0.0304(11) 0.0211(11) 0.0202(11) 0.0012(8) -0.0017(8) 0.0076(9)
C12 0.0373(12) 0.0308(12) 0.0217(11) -0.0006(9) 0.0043(10) 0.0061(10)
C9 0.0277(11) 0.0225(11) 0.0254(11) 0.0000(8) 0.0012(9) 0.0062(9)
C7 0.0235(10) 0.0215(10) 0.0174(10) -0.0024(8) -0.0017(8) 0.0034(8)
C10 0.0289(11) 0.0240(11) 0.0353(13) 0.0009(9) 0.0066(10) 0.0069(9)
C23 0.0275(11) 0.0252(11) 0.0311(12) -0.0035(9) 0.0000(9) 0.0090(9)
C11 0.0366(12) 0.0267(12) 0.0300(12) -0.0012(9) 0.0120(10) 0.0073(10)
C13 0.0294(11) 0.0250(11) 0.0218(11) 0.0009(8) 0.0016(9) 0.0062(9)
C6 0.0249(10) 0.0197(10) 0.0232(10) -0.0029(8) 0.0043(8) 0.0076(8)
C18 0.0277(10) 0.0208(10) 0.0238(11) -0.0022(8) 0.0001(8) 0.0091(8)
C27 0.0258(10) 0.0192(10) 0.0288(12) -0.0024(8) -0.0059(9) 0.0088(8)
C2 0.0221(10) 0.0221(11) 0.0197(10) 0.0003(8) 0.0036(8) 0.0057(8)
C25 0.0365(12) 0.0195(10) 0.0208(11) -0.0015(8) 0.0018(9) 0.0085(9)
C20 0.0408(13) 0.0262(12) 0.0258(11) 0.0020(9) 0.0100(10) 0.0115(10)
C15 0.0272(10) 0.0217(11) 0.0269(11) -0.0024(8) 0.0013(9) 0.0093(9)
C22 0.0235(10) 0.0283(12) 0.0473(15) -0.0071(11) 0.0036(10) 0.0051(9)
C29 0.0256(10) 0.0265(12) 0.0222(11) -0.0006(9) -0.0013(8) 0.0083(9)
C14 0.0274(10) 0.0196(10) 0.0214(11) 0.0016(8) -0.0024(8) 0.0068(8)
C31 0.0341(12) 0.0247(12) 0.0322(13) -0.0086(9) -0.0067(10) 0.0090(10)
C33 0.0308(11) 0.0262(12) 0.0213(11) -0.0008(8) -0.0026(9) 0.0092(9)
C32 0.0355(12) 0.0308(13) 0.0216(11) -0.0058(9) -0.0059(9) 0.0131(10)
C5 0.0233(10) 0.0218(11) 0.0221(11) -0.0020(8) -0.0031(8) 0.0080(8)
C28 0.0273(10) 0.0194(10) 0.0232(11) -0.0015(8) 0.0026(8) 0.0085(8)
C4 0.0279(10) 0.0179(10) 0.0185(10) -0.0010(7) -0.0020(8) 0.0073(8)

loop_
_atom_type_symbol
_atom_type_description
_atom_type_scat_dispersion_real
_atom_type_scat_dispersion_imag
_atom_type_scat_source
C C 0.0181 0.0091 'International Tables Vol C Tables 4.2.6.8 and 6.1.1.4'
H H 0.0000 0.0000 'International Tables Vol C Tables 4.2.6.8 and 6.1.1.4'
Br Br -0.6763 1.2805 'International Tables Vol C Tables 4.2.6.8 and 6.1.1.4'
N N 0.0311 0.0180 'International Tables Vol C Tables 4.2.6.8 and 6.1.1.4'
O O 0.0492 0.0322 'International Tables Vol C Tables 4.2.6.8 and 6.1.1.4'

loop_
_geom_angle_atom_site_label_1
_geom_angle_atom_site_label_2
_geom_angle_atom_site_label_3
_geom_angle
C1 N1 C2 121.74(18)
C2 N3 C5 121.47(18)
C2 N3 C4 120.99(18)
C5 N3 C4 117.49(18)
C1 N2 C7 118.96(18)
C1 N2 C6 121.29(18)
C6 N2 C7 118.22(17)
C17 C16 Br1 119.19(17)
C15 C16 Br1 119.24(17)
C15 C16 C17 121.5(2)
C20 C21 H21 120.5
C20 C21 C22 119.0(2)
C22 C21 H21 120.5
C29 C30 H30 119.9
C31 C30 H30 119.9
C31 C30 C29 120.1(2)
N1 C1 N2 119.06(19)
N1 C1 C8 125.01(19)
N2 C1 C8 115.75(19)
C6 C19 H19 120.0
C6 C19 C20 120.0(2)
C20 C19 H19 120.0
C27 C26 H26 120.2
C25 C26 H26 120.2
C25 C26 C27 119.7(2)
C25 C24 H24 120.3
C25 C24 C4 119.3(2)
C4 C24 H24 120.3
C9 C8 C1 118.7(2)
C9 C8 C13 119.8(2)
C13 C8 C1 121.4(2)
C16 C17 H17 120.5
C16 C17 C18 119.1(2)
C18 C17 H17 120.5
C11 C12 H12 120.1
C13 C12 H12 120.1
C13 C12 C11 119.7(2)
C8 C9 H9 119.8
C10 C9 C8 120.4(2)
C10 C9 H9 119.8
C18 C7 N2 118.8(2)
C18 C7 C14 120.4(2)
C14 C7 N2 120.9(2)
C9 C10 H10 120.3
C11 C10 C9 119.5(2)
C11 C10 H10 120.3
C6 C23 H23 120.1
C22 C23 H23 120.1
C22 C23 C6 119.7(2)
C12 C11 H11 119.7
C10 C11 C12 120.7(2)
C10 C11 H11 119.7
C8 C13 H13 120.0
C12 C13 C8 120.0(2)
C12 C13 H13 120.0
C19 C6 N2 121.2(2)
C19 C6 C23 119.7(2)
C23 C6 N2 119.1(2)
C17 C18 H18 120.0
C7 C18 C17 120.0(2)
C7 C18 H18 120.0
C26 C27 H27 119.8
C28 C27 C26 120.5(2)
C28 C27 H27 119.8
O1 C2 N1 121.6(2)
O1 C2 N3 122.9(2)
N3 C2 N1 115.22(19)
C26 C25 C24 120.5(2)
C26 C25 H25 119.8
C24 C25 H25 119.8
C21 C20 C19 120.7(2)
C21 C20 H20 119.6
C19 C20 H20 119.6
C16 C15 H15 120.4
C16 C15 C14 119.1(2)
C14 C15 H15 120.4
C21 C22 H22 119.6
C23 C22 C21 120.9(2)
C23 C22 H22 119.6
C30 C29 H29 120.0
C5 C29 C30 120.1(2)
C5 C29 H29 120.0
C7 C14 C15 119.8(2)
C7 C14 H14 120.1
C15 C14 H14 120.1
C30 C31 H31 120.1
C30 C31 C32 119.8(2)
C32 C31 H31 120.1
C32 C33 H33 120.1
C5 C33 H33 120.1
C5 C33 C32 119.9(2)
C31 C32 C33 120.3(2)
C31 C32 H32 119.8
C33 C32 H32 119.8
C29 C5 N3 119.6(2)
C33 C5 N3 120.6(2)
C33 C5 C29 119.8(2)
C27 C28 H28 120.2
C4 C28 C27 119.6(2)
C4 C28 H28 120.2
C24 C4 N3 119.6(2)
C28 C4 N3 119.9(2)
C28 C4 C24 120.5(2)

loop_
_geom_bond_atom_site_label_1
_geom_bond_atom_site_label_2
_geom_bond_distance
Br1 C16 1.899(2)
O1 C2 1.225(3)
N1 C1 1.280(3)
N1 C2 1.399(3)
N3 C2 1.381(3)
N3 C5 1.436(3)
N3 C4 1.441(3)
N2 C1 1.391(3)
N2 C7 1.435(3)
N2 C6 1.427(3)
C16 C17 1.382(3)
C16 C15 1.380(3)
C21 H21 0.9300
C21 C20 1.385(4)
C21 C22 1.392(4)
C30 H30 0.9300
C30 C29 1.392(3)
C30 C31 1.385(4)
C1 C8 1.494(3)
C19 H19 0.9300
C19 C6 1.388(3)
C19 C20 1.390(3)
C26 H26 0.9300
C26 C27 1.388(3)
C26 C25 1.385(3)
C24 H24 0.9300
C24 C25 1.389(3)
C24 C4 1.396(3)
C8 C9 1.394(3)
C8 C13 1.397(3)
C17 H17 0.9300
C17 C18 1.387(3)
C12 H12 0.9300
C12 C11 1.392(4)
C12 C13 1.390(3)
C9 H9 0.9300
C9 C10 1.391(3)
C7 C18 1.383(3)
C7 C14 1.387(3)
C10 H10 0.9300
C10 C11 1.391(4)
C23 H23 0.9300
C23 C6 1.394(3)
C23 C22 1.386(4)
C11 H11 0.9300
C13 H13 0.9300
C18 H18 0.9300
C27 H27 0.9300
C27 C28 1.388(3)
C25 H25 0.9300
C20 H20 0.9300
C15 H15 0.9300
C15 C14 1.389(3)
C22 H22 0.9300
C29 H29 0.9300
C29 C5 1.390(3)
C14 H14 0.9300
C31 H31 0.9300
C31 C32 1.386(4)
C33 H33 0.9300
C33 C32 1.391(3)
C33 C5 1.390(3)
C32 H32 0.9300
C28 H28 0.9300
C28 C4 1.384(3)

loop_
_geom_torsion_atom_site_label_1
_geom_torsion_atom_site_label_2
_geom_torsion_atom_site_label_3
_geom_torsion_atom_site_label_4
_geom_torsion
Br1 C16 C17 C18 177.30(16)
Br1 C16 C15 C14 -177.76(17)
N1 C1 C8 C9 -126.2(2)
N1 C1 C8 C13 48.4(3)
N2 C1 C8 C9 48.9(3)
N2 C1 C8 C13 -136.6(2)
N2 C7 C18 C17 -179.10(19)
N2 C7 C14 C15 178.7(2)
C16 C17 C18 C7 -0.2(3)
C16 C15 C14 C7 1.1(3)
C30 C29 C5 N3 -177.1(2)
C30 C29 C5 C33 0.4(3)
C30 C31 C32 C33 0.0(4)
C1 N1 C2 O1 -99.1(3)
C1 N1 C2 N3 85.9(3)
C1 N2 C7 C18 62.9(3)
C1 N2 C7 C14 -118.3(2)
C1 N2 C6 C19 42.4(3)
C1 N2 C6 C23 -138.9(2)
C1 C8 C9 C10 173.1(2)
C1 C8 C13 C12 -173.7(2)
C26 C27 C28 C4 0.6(3)
C8 C9 C10 C11 1.0(4)
C17 C16 C15 C14 0.7(3)
C9 C8 C13 C12 0.8(3)
C9 C10 C11 C12 0.3(4)
C7 N2 C1 N1 19.4(3)
C7 N2 C1 C8 -156.0(2)
C7 N2 C6 C19 -123.3(2)
C7 N2 C6 C23 55.4(3)
C11 C12 C13 C8 0.5(4)
C13 C8 C9 C10 -1.5(3)
C13 C12 C11 C10 -1.1(4)
C6 N2 C1 N1 -146.3(2)
C6 N2 C1 C8 38.4(3)
C6 N2 C7 C18 -131.1(2)
C6 N2 C7 C14 47.8(3)
C6 C19 C20 C21 -1.0(3)
C6 C23 C22 C21 -0.6(4)
C18 C7 C14 C15 -2.5(3)
C27 C26 C25 C24 -1.0(3)
C27 C28 C4 N3 -179.32(19)
C27 C28 C4 C24 -0.7(3)
C2 N1 C1 N2 -175.00(19)
C2 N1 C1 C8 -0.1(3)
C2 N3 C5 C29 -136.1(2)
C2 N3 C5 C33 46.5(3)
C2 N3 C4 C24 75.0(3)
C2 N3 C4 C28 -106.4(2)
C25 C26 C27 C28 0.3(3)
C25 C24 C4 N3 178.57(19)
C25 C24 C4 C28 -0.1(3)
C20 C21 C22 C23 1.4(4)
C20 C19 C6 N2 -179.5(2)
C20 C19 C6 C23 1.8(3)
C15 C16 C17 C18 -1.2(3)
C22 C21 C20 C19 -0.6(4)
C22 C23 C6 N2 -179.7(2)
C22 C23 C6 C19 -1.0(3)
C29 C30 C31 C32 1.2(4)
C14 C7 C18 C17 2.0(3)
C31 C30 C29 C5 -1.4(4)
C32 C33 C5 N3 178.3(2)
C32 C33 C5 C29 0.8(3)
C5 N3 C2 O1 13.6(3)
C5 N3 C2 N1 -171.57(18)
C5 N3 C4 C24 -102.4(2)
C5 N3 C4 C28 76.2(3)
C5 C33 C32 C31 -1.0(4)
C4 N3 C2 O1 -163.7(2)
C4 N3 C2 N1 11.1(3)
C4 N3 C5 C29 41.3(3)
C4 N3 C5 C33 -136.1(2)
C4 C24 C25 C26 0.9(3)
